data_7123949
loop_
_publ_author_name
'Rej, Supriya'
'Chatani, Naoto'

_publ_section_title
;
 Rhodium(I)-Catalyzed Mono-Selective C--H Alkylation of
 Benzenesulfonamides with Terminal Alkenes
;
_journal_name_full 'Chemical Communications'
_journal_paper_doi 10.1039/C9CC05219D
_journal_year 2019
_chemical_formula_moiety 'C100 H92 N9 O8 Rh4 S4'
_chemical_formula_sum 'C100 H92 N9 O8 Rh4 S4'
_chemical_formula_weight 2087.74
_space_group_crystal_system triclinic
_space_group_IT_number 2
_space_group_name_Hall '-P 1'
_space_group_name_H-M_alt 'P -1'
_symmetry_space_group_name_Hall '-P 1'
_symmetry_space_group_name_H-M 'P -1'
_atom_sites_solution_hydrogens geom
_atom_sites_solution_primary direct
_atom_sites_solution_secondary difmap
_audit_update_record
;
2019-06-03 deposited with the CCDC.    2019-08-05 downloaded from the CCDC.
;
_cell_angle_alpha 96.2059(10)
_cell_angle_beta 97.9083(11)
_cell_angle_gamma 115.6023(16)
_cell_formula_units_Z 1
_cell_length_a 11.8864(2)
_cell_length_b 11.90490(19)
_cell_length_c 18.32387(16)
_cell_measurement_reflns_used 16687
_cell_measurement_temperature 123
_cell_measurement_theta_max 73.64
_cell_measurement_theta_min 4.17
_cell_volume 2275.00(7)
_computing_cell_refinement 'CrysAlisPro 1.171.39.31d (Rigaku OD, 2017)'
_computing_data_collection 'CrysAlisPro 1.171.39.31d (Rigaku OD, 2017)'
_computing_data_reduction 'CrysAlisPro 1.171.39.31d (Rigaku OD, 2017)'
_computing_molecular_graphics 'CrystalStructure 4.2.5'
_computing_publication_material 'CrystalStructure 4.2.5 (Rigaku, 2017)'
_computing_structure_refinement 'SHELXL97 (Sheldrick, 2008)'
_computing_structure_solution 'SIR92 (Altomare, et al., 1994)'
_diffrn_ambient_temperature 123
_diffrn_detector_area_resol_mean 5.811
_diffrn_measured_fraction_theta_full 0.983
_diffrn_measured_fraction_theta_max 0.983
_diffrn_measurement_device_type 'Rigaku XtaLAB P200'
_diffrn_measurement_method \w
_diffrn_radiation_type 'Cu K\a'
_diffrn_radiation_wavelength 1.54187
_diffrn_reflns_av_R_equivalents 0.0501
_diffrn_reflns_Laue_measured_fraction_full 0.000
_diffrn_reflns_Laue_measured_fraction_max 0.000
_diffrn_reflns_limit_h_max 14
_diffrn_reflns_limit_h_min -14
_diffrn_reflns_limit_k_max 14
_diffrn_reflns_limit_k_min -14
_diffrn_reflns_limit_l_max 16
_diffrn_reflns_limit_l_min -22
_diffrn_reflns_number 32235
_diffrn_reflns_point_group_measured_fraction_full 0.000
_diffrn_reflns_point_group_measured_fraction_max 0.000
_diffrn_reflns_theta_full 74.240
_diffrn_reflns_theta_max 74.240
_diffrn_reflns_theta_min 4.192
_diffrn_standards_number 0
_exptl_absorpt_coefficient_mu 7.125
_exptl_absorpt_correction_T_max 0.241
_exptl_absorpt_correction_T_min 0.159
_exptl_absorpt_correction_type multi-scan
_exptl_absorpt_process_details
;
CrysAlisPro 1.171.39.31d (Rigaku Oxford Diffraction, 2017)
Empirical absorption correction using spherical harmonics,
 implemented in SCALE3 ABSPACK scaling algorithm.
;
_exptl_crystal_colour orange
_exptl_crystal_density_diffrn 1.524
_exptl_crystal_density_method 'not measured'
_exptl_crystal_description prism
_exptl_crystal_F_000 1063.00
_exptl_crystal_size_max 0.350
_exptl_crystal_size_mid 0.200
_exptl_crystal_size_min 0.200
_refine_diff_density_max 3.44
_refine_diff_density_min -1.47
_refine_ls_extinction_method none
_refine_ls_goodness_of_fit_ref 1.039
_refine_ls_hydrogen_treatment constr
_refine_ls_number_parameters 535
_refine_ls_number_reflns 9111
_refine_ls_number_restraints 0
_refine_ls_R_factor_all 0.0576
_refine_ls_R_factor_gt 0.0558
_refine_ls_shift/su_max 0.003
_refine_ls_structure_factor_coef Fsqd
_refine_ls_weighting_details 'w = 1/[\s^2^(Fo^2^)+(0.0952P)^2^+10.7169P] where P=(Fo^2^+2Fc^2^)/3'
_refine_ls_weighting_scheme calc
_refine_ls_wR_factor_gt 0.1564
_refine_ls_wR_factor_ref 0.1582
_reflns_number_gt 8620
_reflns_number_total 9111
_reflns_threshold_expression F^2^>2.0\s(F^2^)
_cod_data_source_file c9cc05219d2.cif
_cod_data_source_block xcalibur
_cod_database_code 7123949

loop_
_space_group_symop_id
_space_group_symop_operation_xyz
1 +X,+Y,+Z
2 -X,-Y,-Z

loop_
_atom_site_label
_atom_site_type_symbol
_atom_site_fract_x
_atom_site_fract_y
_atom_site_fract_z
_atom_site_U_iso_or_equiv
_atom_site_adp_type
_atom_site_occupancy
_atom_site_symmetry_multiplicity
_atom_site_calc_flag
_atom_site_refinement_flags
Rh1 Rh 0.33312(3) 0.03638(3) 0.074224(17) 0.01552(11) Uani 1 1 d .
Rh2 Rh -0.04290(3) 0.15900(3) 0.417293(18) 0.01733(11) Uani 1 1 d .
S3 S 0.19869(10) -0.27365(10) 0.09153(6) 0.0183(2) Uani 1 1 d .
S4 S 0.26510(11) 0.29354(11) 0.39405(7) 0.0219(2) Uani 1 1 d .
O1 O 0.1620(3) -0.3872(3) 0.0369(2) 0.0233(7) Uani 1 1 d .
O2 O 0.3201(3) -0.2262(3) 0.1423(2) 0.0258(7) Uani 1 1 d .
O3 O 0.2119(4) 0.1795(3) 0.3382(2) 0.0338(9) Uani 1 1 d .
O4 O 0.3772(3) 0.3171(4) 0.4477(2) 0.0277(8) Uani 1 1 d .
N1 N 0.1952(4) -0.1590(3) 0.0536(2) 0.0178(7) Uani 1 1 d .
N2 N 0.1956(4) 0.0320(4) -0.0119(2) 0.0178(7) Uani 1 1 d .
N3 N 0.1523(4) 0.2955(4) 0.4342(2) 0.0203(8) Uani 1 1 d .
N4 N -0.0324(4) 0.2960(4) 0.5025(2) 0.0187(7) Uani 1 1 d .
N5 N -0.4030 0.0731 0.6132 0.015 Uiso 0.50 1 d P
C1 C 0.0823(4) -0.3121(4) 0.1486(3) 0.0196(9) Uani 1 1 d .
C2 C -0.0221(5) -0.4306(5) 0.1343(3) 0.0268(10) Uani 1 1 d .
H2 H -0.0344 -0.4927 0.0927 0.032 Uiso 1 1 calc R
C3 C -0.1088(5) -0.4574(5) 0.1816(3) 0.0305(11) Uani 1 1 d .
H3 H -0.1806 -0.5386 0.1723 0.037 Uiso 1 1 calc R
C4 C -0.0916(5) -0.3674(5) 0.2419(3) 0.0301(11) Uani 1 1 d .
H4 H -0.1516 -0.3864 0.2737 0.036 Uiso 1 1 calc R
C5 C 0.0135(5) -0.2493(5) 0.2560(3) 0.0305(11) Uani 1 1 d .
H5 H 0.0256 -0.1872 0.2975 0.037 Uiso 1 1 calc R
C6 C 0.1011(5) -0.2218(5) 0.2094(3) 0.0263(10) Uani 1 1 d .
H6 H 0.1737 -0.1412 0.2193 0.032 Uiso 1 1 calc R
C7 C 0.0885(4) -0.1882(4) -0.0036(2) 0.0169(8) Uani 1 1 d .
C8 C -0.0184(5) -0.3043(4) -0.0288(3) 0.0212(9) Uani 1 1 d .
H8 H -0.0245 -0.3747 -0.0065 0.025 Uiso 1 1 calc R
C9 C -0.1178(5) -0.3202(5) -0.0865(3) 0.0248(10) Uani 1 1 d .
H9 H -0.1899 -0.4010 -0.1019 0.030 Uiso 1 1 calc R
C10 C -0.1140(5) -0.2227(5) -0.1215(3) 0.0246(10) Uani 1 1 d .
H10 H -0.1808 -0.2364 -0.1617 0.030 Uiso 1 1 calc R
C11 C -0.0087(5) -0.1018(5) -0.0965(3) 0.0211(9) Uani 1 1 d .
C12 C 0.0919(4) -0.0851(4) -0.0385(2) 0.0177(9) Uani 1 1 d .
C13 C -0.0010(5) 0.0045(5) -0.1269(3) 0.0246(10) Uani 1 1 d .
H13 H -0.0669 -0.0041 -0.1662 0.029 Uiso 1 1 calc R
C14 C 0.1018(5) 0.1199(5) -0.0994(3) 0.0261(10) Uani 1 1 d .
H14 H 0.1082 0.1924 -0.1193 0.031 Uiso 1 1 calc R
C15 C 0.1973(5) 0.1298(4) -0.0417(3) 0.0224(9) Uani 1 1 d .
H15 H 0.2675 0.2110 -0.0225 0.027 Uiso 1 1 calc R
C16 C 0.4771(4) 0.2009(4) 0.0492(3) 0.0208(9) Uani 1 1 d .
H16 H 0.4521 0.2200 -0.0005 0.025 Uiso 1 1 calc R
C17 C 0.6036(5) 0.1976(5) 0.0596(3) 0.0269(10) Uani 1 1 d .
H17A H 0.6728 0.2851 0.0664 0.032 Uiso 1 1 calc R
H17B H 0.6068 0.1476 0.0139 0.032 Uiso 1 1 calc R
C18 C 0.6256(4) 0.1395(5) 0.1273(3) 0.0263(10) Uani 1 1 d .
H18A H 0.6860 0.1045 0.1201 0.032 Uiso 1 1 calc R
H18B H 0.6643 0.2064 0.1730 0.032 Uiso 1 1 calc R
C19 C 0.5022(4) 0.0354(5) 0.1378(3) 0.0223(9) Uani 1 1 d .
H19 H 0.4999 -0.0501 0.1328 0.027 Uiso 1 1 calc R
C20 C 0.4281(5) 0.0535(5) 0.1864(3) 0.0247(10) Uani 1 1 d .
H20 H 0.3837 -0.0212 0.2101 0.030 Uiso 1 1 calc R
C21 C 0.4560(5) 0.1791(5) 0.2331(3) 0.0317(12) Uani 1 1 d .
H21A H 0.5271 0.2020 0.2761 0.038 Uiso 1 1 calc R
H21B H 0.3800 0.1697 0.2533 0.038 Uiso 1 1 calc R
C22 C 0.4917(5) 0.2866(5) 0.1880(3) 0.0322(12) Uani 1 1 d .
H22A H 0.4684 0.3513 0.2101 0.039 Uiso 1 1 calc R
H22B H 0.5850 0.3278 0.1912 0.039 Uiso 1 1 calc R
C23 C 0.4235(5) 0.2371(4) 0.1057(3) 0.0239(10) Uani 1 1 d .
H23 H 0.3686 0.2771 0.0882 0.029 Uiso 1 1 calc R
C24 C 0.3090(5) 0.4219(5) 0.3445(3) 0.0219(9) Uani 1 1 d .
C25 C 0.2163(5) 0.4307(5) 0.2946(3) 0.0280(11) Uani 1 1 d .
H25 H 0.1296 0.3693 0.2872 0.034 Uiso 1 1 calc R
C26 C 0.2507(7) 0.5304(6) 0.2552(3) 0.0381(14) Uani 1 1 d .
H26 H 0.1871 0.5385 0.2218 0.046 Uiso 1 1 calc R
C27 C 0.3781(8) 0.6180(6) 0.2646(4) 0.0501(18) Uani 1 1 d .
H27 H 0.4021 0.6858 0.2376 0.060 Uiso 1 1 calc R
C28 C 0.4690(8) 0.6052(7) 0.3133(4) 0.064(2) Uani 1 1 d .
H28 H 0.5563 0.6636 0.3189 0.077 Uiso 1 1 calc R
C29 C 0.4354(6) 0.5088(6) 0.3542(4) 0.0426(15) Uani 1 1 d .
H29 H 0.4988 0.5025 0.3888 0.051 Uiso 1 1 calc R
C30 C 0.1869(4) 0.3989(4) 0.4926(3) 0.0192(9) Uani 1 1 d .
C31 C 0.3060(5) 0.5028(5) 0.5183(3) 0.0239(10) Uani 1 1 d .
H31 H 0.3749 0.5078 0.4957 0.029 Uiso 1 1 calc R
C32 C 0.3268(5) 0.6007(5) 0.5768(3) 0.0272(10) Uani 1 1 d .
H32 H 0.4098 0.6698 0.5929 0.033 Uiso 1 1 calc R
C33 C 0.2316(5) 0.5993(5) 0.6110(3) 0.0260(10) Uani 1 1 d .
H33 H 0.2480 0.6662 0.6506 0.031 Uiso 1 1 calc R
C34 C 0.1076(5) 0.4966(4) 0.5865(3) 0.0213(9) Uani 1 1 d .
C35 C 0.0868(4) 0.3972(4) 0.5282(3) 0.0190(9) Uani 1 1 d .
C36 C 0.0023(5) 0.4894(5) 0.6171(3) 0.0248(10) Uani 1 1 d .
H36 H 0.0132 0.5548 0.6562 0.030 Uiso 1 1 calc R
C37 C -0.1144(5) 0.3892(5) 0.5905(3) 0.0255(10) Uani 1 1 d .
H37 H -0.1856 0.3843 0.6106 0.031 Uiso 1 1 calc R
C38 C -0.1284(4) 0.2938(5) 0.5336(3) 0.0227(9) Uani 1 1 d .
H38 H -0.2104 0.2236 0.5160 0.027 Uiso 1 1 calc R
C39 C -0.0679(5) 0.0592(6) 0.3070(3) 0.0317(12) Uani 1 1 d .
H39 H 0.0036 0.1039 0.2813 0.038 Uiso 1 1 calc R
C40 C -0.0393(5) -0.0069(5) 0.3586(3) 0.0283(11) Uani 1 1 d .
H40 H 0.0476 -0.0018 0.3627 0.034 Uiso 1 1 calc R
C41 C -0.1389(6) -0.1290(5) 0.3741(5) 0.0474(17) Uani 1 1 d .
H41A H -0.2056 -0.1742 0.3281 0.057 Uiso 1 1 calc R
H41B H -0.0984 -0.1837 0.3865 0.057 Uiso 1 1 calc R
C42 C -0.2003(6) -0.1089(5) 0.4368(4) 0.0370(13) Uani 1 1 d .
H42A H -0.1528 -0.1137 0.4842 0.044 Uiso 1 1 calc R
H42B H -0.2883 -0.1782 0.4277 0.044 Uiso 1 1 calc R
C43 C -0.2046(4) 0.0174(5) 0.4457(3) 0.0238(10) Uani 1 1 d .
H43 H -0.2205 0.0432 0.4955 0.029 Uiso 1 1 calc R
C44 C -0.2458(4) 0.0688(5) 0.3880(3) 0.0248(10) Uani 1 1 d .
H44 H -0.2851 0.1237 0.4047 0.030 Uiso 1 1 calc R
C45 C -0.2991(5) 0.0000(6) 0.3069(3) 0.0368(13) Uani 1 1 d .
H45A H -0.3426 -0.0925 0.3056 0.044 Uiso 1 1 calc R
H45B H -0.3633 0.0249 0.2840 0.044 Uiso 1 1 calc R
C46 C -0.1974(7) 0.0290(8) 0.2617(4) 0.0527(18) Uani 1 1 d .
H46A H -0.1899 0.1022 0.2380 0.063 Uiso 1 1 calc R
H46B H -0.2238 -0.0447 0.2210 0.063 Uiso 1 1 calc R
C47 C 0.4435(10) 0.4309(10) -0.0767(6) 0.075(2) Uiso 1 1 d .
C48 C 0.3810(9) 0.4820(9) -0.0259(5) 0.063(2) Uiso 1 1 d .
C49 C -0.4619 0.0196 0.5403 0.015 Uiso 0.50 1 d P
C50 C -0.4961 -0.0988 0.4987 0.015 Uiso 0.50 1 d P
C51 C 0.5698(9) 0.4549(9) -0.0428(5) 0.069(2) Uiso 1 1 d .

loop_
_atom_site_aniso_label
_atom_site_aniso_U_11
_atom_site_aniso_U_22
_atom_site_aniso_U_33
_atom_site_aniso_U_23
_atom_site_aniso_U_13
_atom_site_aniso_U_12
Rh1 0.01346(18) 0.01242(17) 0.01854(18) 0.00225(12) 0.00401(12) 0.00387(13)
Rh2 0.01300(18) 0.01766(18) 0.02294(19) 0.00520(13) 0.00684(13) 0.00720(14)
S3 0.0152(5) 0.0150(5) 0.0254(5) 0.0058(4) 0.0047(4) 0.0067(4)
S4 0.0171(5) 0.0196(5) 0.0351(6) 0.0096(4) 0.0136(4) 0.0105(4)
O1 0.0225(16) 0.0153(15) 0.0346(18) 0.0054(13) 0.0101(14) 0.0093(13)
O2 0.0190(16) 0.0236(17) 0.0358(19) 0.0117(14) 0.0033(14) 0.0099(14)
O3 0.0265(19) 0.0229(18) 0.055(2) 0.0032(16) 0.0248(18) 0.0102(15)
O4 0.0199(17) 0.0331(19) 0.042(2) 0.0211(16) 0.0145(15) 0.0175(15)
N1 0.0156(18) 0.0135(17) 0.0205(18) 0.0027(14) 0.0018(14) 0.0039(14)
N2 0.0197(18) 0.0149(17) 0.0207(18) 0.0034(14) 0.0060(15) 0.0090(15)
N3 0.0111(17) 0.0177(18) 0.032(2) 0.0045(16) 0.0083(15) 0.0053(15)
N4 0.0154(18) 0.0194(18) 0.0246(19) 0.0071(15) 0.0082(15) 0.0090(15)
C1 0.018(2) 0.020(2) 0.024(2) 0.0085(17) 0.0044(17) 0.0100(18)
C2 0.024(2) 0.020(2) 0.031(3) 0.0032(19) 0.005(2) 0.006(2)
C3 0.021(2) 0.029(3) 0.035(3) 0.011(2) 0.008(2) 0.003(2)
C4 0.026(3) 0.038(3) 0.030(3) 0.012(2) 0.012(2) 0.016(2)
C5 0.037(3) 0.031(3) 0.028(3) 0.007(2) 0.011(2) 0.018(2)
C6 0.030(3) 0.022(2) 0.027(2) 0.0074(19) 0.005(2) 0.011(2)
C7 0.018(2) 0.015(2) 0.019(2) 0.0018(16) 0.0049(16) 0.0082(17)
C8 0.021(2) 0.016(2) 0.026(2) 0.0009(17) 0.0053(18) 0.0083(19)
C9 0.018(2) 0.021(2) 0.027(2) -0.0049(19) 0.0026(18) 0.0045(19)
C10 0.020(2) 0.028(2) 0.022(2) -0.0034(19) -0.0028(18) 0.011(2)
C11 0.024(2) 0.025(2) 0.019(2) 0.0027(18) 0.0057(18) 0.016(2)
C12 0.016(2) 0.018(2) 0.019(2) 0.0018(17) 0.0055(17) 0.0084(18)
C13 0.028(3) 0.031(3) 0.023(2) 0.0057(19) 0.0055(19) 0.020(2)
C14 0.032(3) 0.027(2) 0.029(2) 0.012(2) 0.011(2) 0.019(2)
C15 0.023(2) 0.018(2) 0.028(2) 0.0064(18) 0.0089(19) 0.0088(19)
C16 0.015(2) 0.012(2) 0.028(2) 0.0057(17) 0.0060(18) -0.0010(17)
C17 0.016(2) 0.025(2) 0.034(3) 0.005(2) 0.0099(19) 0.0035(19)
C18 0.011(2) 0.028(3) 0.034(3) 0.003(2) 0.0032(18) 0.0051(19)
C19 0.013(2) 0.024(2) 0.027(2) 0.0061(18) -0.0007(17) 0.0057(18)
C20 0.020(2) 0.026(2) 0.019(2) 0.0038(18) -0.0005(18) 0.0033(19)
C21 0.025(3) 0.035(3) 0.023(2) -0.005(2) 0.005(2) 0.005(2)
C22 0.030(3) 0.023(3) 0.033(3) -0.008(2) 0.006(2) 0.006(2)
C23 0.022(2) 0.011(2) 0.034(3) 0.0006(18) 0.0080(19) 0.0029(18)
C24 0.023(2) 0.024(2) 0.022(2) 0.0048(18) 0.0076(18) 0.013(2)
C25 0.031(3) 0.038(3) 0.022(2) 0.001(2) 0.005(2) 0.022(2)
C26 0.060(4) 0.047(3) 0.021(2) 0.003(2) 0.001(2) 0.039(3)
C27 0.074(5) 0.032(3) 0.034(3) 0.017(3) 0.000(3) 0.017(3)
C28 0.049(4) 0.048(4) 0.061(4) 0.035(4) -0.006(3) -0.009(3)
C29 0.030(3) 0.039(3) 0.046(3) 0.025(3) -0.002(2) 0.002(3)
C30 0.015(2) 0.021(2) 0.024(2) 0.0057(18) 0.0043(17) 0.0101(18)
C31 0.014(2) 0.027(2) 0.032(3) 0.007(2) 0.0048(18) 0.0099(19)
C32 0.017(2) 0.027(3) 0.031(3) 0.003(2) 0.0000(19) 0.005(2)
C33 0.021(2) 0.026(2) 0.029(2) 0.003(2) 0.0015(19) 0.010(2)
C34 0.021(2) 0.021(2) 0.024(2) 0.0058(18) 0.0040(18) 0.0111(19)
C35 0.016(2) 0.021(2) 0.025(2) 0.0088(18) 0.0058(17) 0.0114(18)
C36 0.028(3) 0.026(2) 0.024(2) 0.0047(19) 0.0090(19) 0.015(2)
C37 0.024(2) 0.029(3) 0.029(2) 0.008(2) 0.012(2) 0.014(2)
C38 0.015(2) 0.026(2) 0.030(2) 0.0079(19) 0.0085(18) 0.0095(19)
C39 0.026(3) 0.046(3) 0.022(2) -0.003(2) 0.007(2) 0.017(2)
C40 0.021(2) 0.020(2) 0.042(3) -0.003(2) 0.015(2) 0.0066(19)
C41 0.039(3) 0.019(3) 0.086(5) 0.008(3) 0.029(3) 0.010(2)
C42 0.043(3) 0.019(2) 0.050(3) 0.015(2) 0.022(3) 0.010(2)
C43 0.015(2) 0.020(2) 0.033(3) 0.0070(19) 0.0107(19) 0.0036(18)
C44 0.011(2) 0.029(2) 0.030(2) 0.004(2) 0.0048(18) 0.0053(19)
C45 0.022(3) 0.049(3) 0.032(3) -0.002(2) 0.000(2) 0.013(2)
C46 0.037(4) 0.083(5) 0.031(3) -0.001(3) 0.002(3) 0.025(4)

loop_
_atom_type_symbol
_atom_type_description
_atom_type_scat_dispersion_real
_atom_type_scat_dispersion_imag
_atom_type_scat_source
Rh Rh 0.0927 3.6045
;
International Tables for Crystallography
(Vol. C, Tables 4.2.6.8 and 6.1.1.4)
;
S S 0.3331 0.5567
;
International Tables for Crystallography
(Vol. C, Tables 4.2.6.8 and 6.1.1.4)
;
O O 0.0492 0.0322
;
International Tables for Crystallography
(Vol. C, Tables 4.2.6.8 and 6.1.1.4)
;
C C 0.0181 0.0091
;
International Tables for Crystallography
(Vol. C, Tables 4.2.6.8 and 6.1.1.4)
;
H H 0.0000 0.0000
;
International Tables for Crystallography
(Vol. C, Table 6.1.1.4)
;
N N 0.0311 0.0180
;
International Tables for Crystallography
(Vol. C, Tables 4.2.6.8 and 6.1.1.4)
;

loop_
_geom_angle_atom_site_label_1
_geom_angle_atom_site_label_2
_geom_angle_atom_site_label_3
_geom_angle
_geom_angle_site_symmetry_1
_geom_angle_site_symmetry_3
N2 Rh1 C16 92.02(17) . .
N2 Rh1 C23 93.93(18) . .
C16 Rh1 C23 38.82(18) . .
N2 Rh1 N1 78.69(14) . .
C16 Rh1 N1 155.57(17) . .
C23 Rh1 N1 162.48(17) . .
N2 Rh1 C20 158.55(18) . .
C16 Rh1 C20 97.01(18) . .
C23 Rh1 C20 81.3(2) . .
N1 Rh1 C20 99.68(17) . .
N2 Rh1 C19 163.81(17) . .
C16 Rh1 C19 80.10(18) . .
C23 Rh1 C19 88.76(19) . .
N1 Rh1 C19 102.79(16) . .
C20 Rh1 C19 37.61(19) . .
N4 Rh2 C43 91.74(17) . .
N4 Rh2 C44 94.27(17) . .
C43 Rh2 C44 38.8(2) . .
N4 Rh2 N3 78.73(15) . .
C43 Rh2 N3 155.82(18) . .
C44 Rh2 N3 162.34(18) . .
N4 Rh2 C39 160.3(2) . .
C43 Rh2 C39 96.3(2) . .
C44 Rh2 C39 81.1(2) . .
N3 Rh2 C39 99.98(18) . .
N4 Rh2 C40 162.04(19) . .
C43 Rh2 C40 81.14(19) . .
C44 Rh2 C40 90.5(2) . .
N3 Rh2 C40 101.19(17) . .
C39 Rh2 C40 37.7(2) . .
O2 S3 O1 116.3(2) . .
O2 S3 N1 108.3(2) . .
O1 S3 N1 112.7(2) . .
O2 S3 C1 105.9(2) . .
O1 S3 C1 106.8(2) . .
N1 S3 C1 106.2(2) . .
O3 S4 O4 116.4(2) . .
O3 S4 N3 108.3(2) . .
O4 S4 N3 112.3(2) . .
O3 S4 C24 106.3(2) . .
O4 S4 C24 107.0(2) . .
N3 S4 C24 105.9(2) . .
C7 N1 S3 117.4(3) . .
C7 N1 Rh1 112.9(3) . .
S3 N1 Rh1 129.6(2) . .
C15 N2 C12 117.9(4) . .
C15 N2 Rh1 126.8(3) . .
C12 N2 Rh1 115.2(3) . .
C30 N3 S4 116.7(3) . .
C30 N3 Rh2 113.0(3) . .
S4 N3 Rh2 130.2(2) . .
C38 N4 C35 118.6(4) . .
C38 N4 Rh2 126.4(3) . .
C35 N4 Rh2 115.0(3) . .
C6 C1 C2 120.6(5) . .
C6 C1 S3 118.2(4) . .
C2 C1 S3 121.1(4) . .
C1 C2 C3 119.1(5) . .
C1 C2 H2 120.4 . .
C3 C2 H2 120.4 . .
C4 C3 C2 120.7(5) . .
C4 C3 H3 119.7 . .
C2 C3 H3 119.7 . .
C3 C4 C5 119.8(5) . .
C3 C4 H4 120.1 . .
C5 C4 H4 120.1 . .
C4 C5 C6 120.0(5) . .
C4 C5 H5 120.0 . .
C6 C5 H5 120.0 . .
C1 C6 C5 119.8(5) . .
C1 C6 H6 120.1 . .
C5 C6 H6 120.1 . .
C8 C7 N1 127.3(4) . .
C8 C7 C12 116.9(4) . .
N1 C7 C12 115.8(4) . .
C7 C8 C9 121.4(4) . .
C7 C8 H8 119.3 . .
C9 C8 H8 119.3 . .
C10 C9 C8 122.1(4) . .
C10 C9 H9 119.0 . .
C8 C9 H9 119.0 . .
C9 C10 C11 118.6(4) . .
C9 C10 H10 120.7 . .
C11 C10 H10 120.7 . .
C13 C11 C10 122.0(4) . .
C13 C11 C12 118.4(4) . .
C10 C11 C12 119.6(4) . .
N2 C12 C11 121.3(4) . .
N2 C12 C7 117.4(4) . .
C11 C12 C7 121.3(4) . .
C14 C13 C11 119.5(5) . .
C14 C13 H13 120.2 . .
C11 C13 H13 120.2 . .
C13 C14 C15 119.0(4) . .
C13 C14 H14 120.5 . .
C15 C14 H14 120.5 . .
N2 C15 C14 123.8(5) . .
N2 C15 H15 118.1 . .
C14 C15 H15 118.1 . .
C23 C16 C17 126.8(5) . .
C23 C16 Rh1 70.8(3) . .
C17 C16 Rh1 111.6(3) . .
C23 C16 H16 113.3 . .
C17 C16 H16 113.3 . .
Rh1 C16 H16 113.3 . .
C16 C17 C18 112.1(4) . .
C16 C17 H17A 109.2 . .
C18 C17 H17A 109.2 . .
C16 C17 H17B 109.2 . .
C18 C17 H17B 109.2 . .
H17A C17 H17B 107.9 . .
C19 C18 C17 111.2(4) . .
C19 C18 H18A 109.4 . .
C17 C18 H18A 109.4 . .
C19 C18 H18B 109.4 . .
C17 C18 H18B 109.4 . .
H18A C18 H18B 108.0 . .
C20 C19 C18 124.0(5) . .
C20 C19 Rh1 69.7(3) . .
C18 C19 Rh1 113.2(3) . .
C20 C19 H19 114.0 . .
C18 C19 H19 114.0 . .
Rh1 C19 H19 114.0 . .
C19 C20 C21 125.5(4) . .
C19 C20 Rh1 72.6(3) . .
C21 C20 Rh1 109.8(4) . .
C19 C20 H20 113.8 . .
C21 C20 H20 113.8 . .
Rh1 C20 H20 113.8 . .
C20 C21 C22 112.6(4) . .
C20 C21 H21A 109.1 . .
C22 C21 H21A 109.1 . .
C20 C21 H21B 109.1 . .
C22 C21 H21B 109.1 . .
H21A C21 H21B 107.8 . .
C23 C22 C21 111.4(4) . .
C23 C22 H22A 109.4 . .
C21 C22 H22A 109.4 . .
C23 C22 H22B 109.4 . .
C21 C22 H22B 109.4 . .
H22A C22 H22B 108.0 . .
C16 C23 C22 123.5(5) . .
C16 C23 Rh1 70.4(3) . .
C22 C23 Rh1 114.1(3) . .
C16 C23 H23 113.8 . .
C22 C23 H23 113.8 . .
Rh1 C23 H23 113.8 . .
C29 C24 C25 120.6(5) . .
C29 C24 S4 119.9(4) . .
C25 C24 S4 119.4(4) . .
C24 C25 C26 119.5(5) . .
C24 C25 H25 120.3 . .
C26 C25 H25 120.3 . .
C27 C26 C25 120.0(5) . .
C27 C26 H26 120.0 . .
C25 C26 H26 120.0 . .
C28 C27 C26 119.2(6) . .
C28 C27 H27 120.4 . .
C26 C27 H27 120.4 . .
C27 C28 C29 121.1(7) . .
C27 C28 H28 119.5 . .
C29 C28 H28 119.5 . .
C24 C29 C28 119.4(6) . .
C24 C29 H29 120.3 . .
C28 C29 H29 120.3 . .
C31 C30 N3 127.6(4) . .
C31 C30 C35 116.6(4) . .
N3 C30 C35 115.8(4) . .
C30 C31 C32 121.6(5) . .
C30 C31 H31 119.2 . .
C32 C31 H31 119.2 . .
C33 C32 C31 121.9(5) . .
C33 C32 H32 119.0 . .
C31 C32 H32 119.0 . .
C32 C33 C34 119.0(5) . .
C32 C33 H33 120.5 . .
C34 C33 H33 120.5 . .
C36 C34 C35 118.1(4) . .
C36 C34 C33 122.9(5) . .
C35 C34 C33 119.1(4) . .
N4 C35 C34 120.9(4) . .
N4 C35 C30 117.4(4) . .
C34 C35 C30 121.7(4) . .
C37 C36 C34 120.0(5) . .
C37 C36 H36 120.0 . .
C34 C36 H36 120.0 . .
C36 C37 C38 119.3(4) . .
C36 C37 H37 120.4 . .
C38 C37 H37 120.4 . .
N4 C38 C37 123.2(5) . .
N4 C38 H38 118.4 . .
C37 C38 H38 118.4 . .
C40 C39 C46 127.8(6) . .
C40 C39 Rh2 72.0(3) . .
C46 C39 Rh2 109.4(4) . .
C40 C39 H39 113.2 . .
C46 C39 H39 113.2 . .
Rh2 C39 H39 113.2 . .
C39 C40 C41 122.7(5) . .
C39 C40 Rh2 70.4(3) . .
C41 C40 Rh2 112.3(4) . .
C39 C40 H40 114.6 . .
C41 C40 H40 114.6 . .
Rh2 C40 H40 114.6 . .
C42 C41 C40 113.4(5) . .
C42 C41 H41A 108.9 . .
C40 C41 H41A 108.9 . .
C42 C41 H41B 108.9 . .
C40 C41 H41B 108.9 . .
H41A C41 H41B 107.7 . .
C41 C42 C43 113.3(5) . .
C41 C42 H42A 108.9 . .
C43 C42 H42A 108.9 . .
C41 C42 H42B 108.9 . .
C43 C42 H42B 108.9 . .
H42A C42 H42B 107.7 . .
C44 C43 C42 126.3(5) . .
C44 C43 Rh2 71.2(3) . .
C42 C43 Rh2 110.9(3) . .
C44 C43 H43 113.5 . .
C42 C43 H43 113.5 . .
Rh2 C43 H43 113.5 . .
C43 C44 C45 123.6(5) . .
C43 C44 Rh2 70.0(3) . .
C45 C44 Rh2 113.7(3) . .
C43 C44 H44 114.0 . .
C45 C44 H44 114.0 . .
Rh2 C44 H44 114.0 . .
C46 C45 C44 112.2(5) . .
C46 C45 H45A 109.2 . .
C44 C45 H45A 109.2 . .
C46 C45 H45B 109.2 . .
C44 C45 H45B 109.2 . .
H45A C45 H45B 107.9 . .
C45 C46 C39 113.9(5) . .
C45 C46 H46A 108.8 . .
C39 C46 H46A 108.8 . .
C45 C46 H46B 108.8 . .
C39 C46 H46B 108.8 . .
H46A C46 H46B 107.7 . .
C51 C47 C48 113.7(9) . .
C51 C48 C47 127.0(9) 2_665 .
N5 C49 C50 131.826(1) . .
N5 C49 C50 113.200(1) . 2_456
C50 C49 C50 114.809(1) . 2_456
N5 C49 C49 168.020(1) . 2_456
C50 C49 C49 59.442(1) . 2_456
C50 C49 C49 55.368(1) 2_456 2_456
C49 C50 C49 65.191(2) . 2_456
C48 C51 C47 119.3(9) 2_665 .

loop_
_geom_bond_atom_site_label_1
_geom_bond_atom_site_label_2
_geom_bond_distance
_geom_bond_site_symmetry_2
Rh1 N2 2.088(4) .
Rh1 C16 2.118(4) .
Rh1 C23 2.124(4) .
Rh1 N1 2.141(4) .
Rh1 C20 2.148(5) .
Rh1 C19 2.185(5) .
Rh2 N4 2.082(4) .
Rh2 C43 2.114(5) .
Rh2 C44 2.130(5) .
Rh2 N3 2.134(4) .
Rh2 C39 2.144(5) .
Rh2 C40 2.164(5) .
S3 O2 1.442(4) .
S3 O1 1.448(3) .
S3 N1 1.610(4) .
S3 C1 1.781(5) .
S4 O3 1.439(4) .
S4 O4 1.440(4) .
S4 N3 1.623(4) .
S4 C24 1.781(5) .
N1 C7 1.416(6) .
N2 C15 1.333(6) .
N2 C12 1.379(6) .
N3 C30 1.409(6) .
N4 C38 1.336(6) .
N4 C35 1.378(6) .
N5 C49 1.3614 .
C1 C6 1.382(7) .
C1 C2 1.384(7) .
C2 C3 1.391(7) .
C2 H2 0.9500 .
C3 C4 1.380(8) .
C3 H3 0.9500 .
C4 C5 1.385(8) .
C4 H4 0.9500 .
C5 C6 1.390(7) .
C5 H5 0.9500 .
C6 H6 0.9500 .
C7 C8 1.386(6) .
C7 C12 1.432(6) .
C8 C9 1.403(7) .
C8 H8 0.9500 .
C9 C10 1.372(7) .
C9 H9 0.9500 .
C10 C11 1.411(7) .
C10 H10 0.9500 .
C11 C13 1.409(7) .
C11 C12 1.413(6) .
C13 C14 1.366(8) .
C13 H13 0.9500 .
C14 C15 1.395(7) .
C14 H14 0.9500 .
C15 H15 0.9500 .
C16 C23 1.410(7) .
C16 C17 1.506(7) .
C16 H16 1.0000 .
C17 C18 1.530(7) .
C17 H17A 0.9900 .
C17 H17B 0.9900 .
C18 C19 1.511(6) .
C18 H18A 0.9900 .
C18 H18B 0.9900 .
C19 C20 1.397(7) .
C19 H19 1.0000 .
C20 C21 1.514(7) .
C20 H20 1.0000 .
C21 C22 1.536(8) .
C21 H21A 0.9900 .
C21 H21B 0.9900 .
C22 C23 1.529(7) .
C22 H22A 0.9900 .
C22 H22B 0.9900 .
C23 H23 1.0000 .
C24 C29 1.379(8) .
C24 C25 1.380(7) .
C25 C26 1.396(8) .
C25 H25 0.9500 .
C26 C27 1.391(10) .
C26 H26 0.9500 .
C27 C28 1.376(11) .
C27 H27 0.9500 .
C28 C29 1.383(8) .
C28 H28 0.9500 .
C29 H29 0.9500 .
C30 C31 1.390(7) .
C30 C35 1.427(6) .
C31 C32 1.405(7) .
C31 H31 0.9500 .
C32 C33 1.363(7) .
C32 H32 0.9500 .
C33 C34 1.418(7) .
C33 H33 0.9500 .
C34 C36 1.414(7) .
C34 C35 1.416(7) .
C36 C37 1.357(7) .
C36 H36 0.9500 .
C37 C38 1.393(7) .
C37 H37 0.9500 .
C38 H38 0.9500 .
C39 C40 1.391(8) .
C39 C46 1.515(8) .
C39 H39 1.0000 .
C40 C41 1.513(7) .
C40 H40 1.0000 .
C41 C42 1.493(9) .
C41 H41A 0.9900 .
C41 H41B 0.9900 .
C42 C43 1.519(7) .
C42 H42A 0.9900 .
C42 H42B 0.9900 .
C43 C44 1.410(7) .
C43 H43 1.0000 .
C44 C45 1.520(7) .
C44 H44 1.0000 .
C45 C46 1.498(9) .
C45 H45A 0.9900 .
C45 H45B 0.9900 .
C46 H46A 0.9900 .
C46 H46B 0.9900 .
C47 C51 1.433(14) .
C47 C48 1.499(13) .
C48 C51 1.304(13) 2_665
C49 C50 1.3858 .
C49 C50 1.4503 2_456
C49 C49 1.5287 2_456
C50 C49 1.4503 2_456
C51 C48 1.304(13) 2_665

loop_
_geom_torsion_atom_site_label_1
_geom_torsion_atom_site_label_2
_geom_torsion_atom_site_label_3
_geom_torsion_atom_site_label_4
_geom_torsion
_geom_torsion_site_symmetry_1
_geom_torsion_site_symmetry_4
O2 S3 N1 C7 174.3(3) . .
O1 S3 N1 C7 44.3(4) . .
C1 S3 N1 C7 -72.3(4) . .
O2 S3 N1 Rh1 -3.7(3) . .
O1 S3 N1 Rh1 -133.7(3) . .
C1 S3 N1 Rh1 109.7(3) . .
N2 Rh1 N1 C7 -0.5(3) . .
C16 Rh1 N1 C7 -69.8(5) . .
C23 Rh1 N1 C7 65.9(7) . .
C20 Rh1 N1 C7 157.8(3) . .
C19 Rh1 N1 C7 -164.0(3) . .
N2 Rh1 N1 S3 177.6(3) . .
C16 Rh1 N1 S3 108.3(4) . .
C23 Rh1 N1 S3 -116.0(6) . .
C20 Rh1 N1 S3 -24.1(3) . .
C19 Rh1 N1 S3 14.1(3) . .
C16 Rh1 N2 C15 -24.8(4) . .
C23 Rh1 N2 C15 14.0(4) . .
N1 Rh1 N2 C15 178.0(4) . .
C20 Rh1 N2 C15 90.3(6) . .
C19 Rh1 N2 C15 -85.1(7) . .
C16 Rh1 N2 C12 156.7(3) . .
C23 Rh1 N2 C12 -164.5(3) . .
N1 Rh1 N2 C12 -0.5(3) . .
C20 Rh1 N2 C12 -88.2(5) . .
C19 Rh1 N2 C12 96.4(6) . .
O3 S4 N3 C30 178.2(3) . .
O4 S4 N3 C30 48.2(4) . .
C24 S4 N3 C30 -68.2(4) . .
O3 S4 N3 Rh2 2.2(4) . .
O4 S4 N3 Rh2 -127.7(3) . .
C24 S4 N3 Rh2 115.9(3) . .
N4 Rh2 N3 C30 2.3(3) . .
C43 Rh2 N3 C30 -66.1(5) . .
C44 Rh2 N3 C30 70.2(7) . .
C39 Rh2 N3 C30 162.3(3) . .
C40 Rh2 N3 C30 -159.4(3) . .
N4 Rh2 N3 S4 178.4(3) . .
C43 Rh2 N3 S4 110.0(5) . .
C44 Rh2 N3 S4 -113.7(6) . .
C39 Rh2 N3 S4 -21.6(3) . .
C40 Rh2 N3 S4 16.7(3) . .
C43 Rh2 N4 C38 -24.4(4) . .
C44 Rh2 N4 C38 14.4(4) . .
N3 Rh2 N4 C38 178.0(4) . .
C39 Rh2 N4 C38 89.9(6) . .
C40 Rh2 N4 C38 -90.4(7) . .
C43 Rh2 N4 C35 155.3(3) . .
C44 Rh2 N4 C35 -165.9(3) . .
N3 Rh2 N4 C35 -2.3(3) . .
C39 Rh2 N4 C35 -90.4(6) . .
C40 Rh2 N4 C35 89.3(6) . .
O2 S3 C1 C6 50.5(4) . .
O1 S3 C1 C6 175.0(4) . .
N1 S3 C1 C6 -64.5(4) . .
O2 S3 C1 C2 -127.4(4) . .
O1 S3 C1 C2 -2.9(5) . .
N1 S3 C1 C2 117.6(4) . .
C6 C1 C2 C3 0.5(8) . .
S3 C1 C2 C3 178.3(4) . .
C1 C2 C3 C4 0.2(8) . .
C2 C3 C4 C5 -0.5(8) . .
C3 C4 C5 C6 0.0(8) . .
C2 C1 C6 C5 -0.9(7) . .
S3 C1 C6 C5 -178.8(4) . .
C4 C5 C6 C1 0.7(8) . .
S3 N1 C7 C8 3.6(6) . .
Rh1 N1 C7 C8 -178.1(4) . .
S3 N1 C7 C12 -177.0(3) . .
Rh1 N1 C7 C12 1.3(5) . .
N1 C7 C8 C9 -179.8(4) . .
C12 C7 C8 C9 0.8(7) . .
C7 C8 C9 C10 0.7(7) . .
C8 C9 C10 C11 -2.4(7) . .
C9 C10 C11 C13 -176.7(5) . .
C9 C10 C11 C12 2.5(7) . .
C15 N2 C12 C11 1.1(6) . .
Rh1 N2 C12 C11 179.7(3) . .
C15 N2 C12 C7 -177.2(4) . .
Rh1 N2 C12 C7 1.4(5) . .
C13 C11 C12 N2 -0.1(7) . .
C10 C11 C12 N2 -179.2(4) . .
C13 C11 C12 C7 178.2(4) . .
C10 C11 C12 C7 -1.0(7) . .
C8 C7 C12 N2 177.6(4) . .
N1 C7 C12 N2 -1.8(6) . .
C8 C7 C12 C11 -0.7(6) . .
N1 C7 C12 C11 179.8(4) . .
C10 C11 C13 C14 178.6(5) . .
C12 C11 C13 C14 -0.5(7) . .
C11 C13 C14 C15 0.1(7) . .
C12 N2 C15 C14 -1.7(7) . .
Rh1 N2 C15 C14 179.9(4) . .
C13 C14 C15 N2 1.1(8) . .
N2 Rh1 C16 C23 93.8(3) . .
N1 Rh1 C16 C23 160.4(4) . .
C20 Rh1 C16 C23 -66.7(3) . .
C19 Rh1 C16 C23 -100.5(3) . .
N2 Rh1 C16 C17 -143.3(3) . .
C23 Rh1 C16 C17 122.9(5) . .
N1 Rh1 C16 C17 -76.7(5) . .
C20 Rh1 C16 C17 56.2(4) . .
C19 Rh1 C16 C17 22.4(3) . .
C23 C16 C17 C18 43.8(6) . .
Rh1 C16 C17 C18 -37.8(5) . .
C16 C17 C18 C19 34.2(6) . .
C17 C18 C19 C20 -95.6(6) . .
C17 C18 C19 Rh1 -15.1(5) . .
N2 Rh1 C19 C20 177.2(5) . .
C16 Rh1 C19 C20 115.4(3) . .
C23 Rh1 C19 C20 77.4(3) . .
N1 Rh1 C19 C20 -89.3(3) . .
N2 Rh1 C19 C18 57.9(8) . .
C16 Rh1 C19 C18 -3.9(4) . .
C23 Rh1 C19 C18 -41.9(4) . .
N1 Rh1 C19 C18 151.4(3) . .
C20 Rh1 C19 C18 -119.3(5) . .
C18 C19 C20 C21 2.7(8) . .
Rh1 C19 C20 C21 -102.3(5) . .
C18 C19 C20 Rh1 105.0(4) . .
N2 Rh1 C20 C19 -177.9(4) . .
C16 Rh1 C20 C19 -63.7(3) . .
C23 Rh1 C20 C19 -99.3(3) . .
N1 Rh1 C20 C19 98.4(3) . .
N2 Rh1 C20 C21 -55.7(6) . .
C16 Rh1 C20 C21 58.6(4) . .
C23 Rh1 C20 C21 22.9(3) . .
N1 Rh1 C20 C21 -139.3(3) . .
C19 Rh1 C20 C21 122.2(5) . .
C19 C20 C21 C22 46.0(7) . .
Rh1 C20 C21 C22 -36.3(5) . .
C20 C21 C22 C23 31.6(6) . .
C17 C16 C23 C22 3.4(7) . .
Rh1 C16 C23 C22 106.5(5) . .
C17 C16 C23 Rh1 -103.1(5) . .
C21 C22 C23 C16 -93.4(6) . .
C21 C22 C23 Rh1 -11.8(6) . .
N2 Rh1 C23 C16 -88.3(3) . .
N1 Rh1 C23 C16 -152.5(5) . .
C20 Rh1 C23 C16 112.7(3) . .
C19 Rh1 C23 C16 75.7(3) . .
N2 Rh1 C23 C22 152.8(4) . .
C16 Rh1 C23 C22 -118.9(5) . .
N1 Rh1 C23 C22 88.6(7) . .
C20 Rh1 C23 C22 -6.1(4) . .
C19 Rh1 C23 C22 -43.2(4) . .
O3 S4 C24 C29 -116.2(5) . .
O4 S4 C24 C29 8.9(5) . .
N3 S4 C24 C29 128.8(5) . .
O3 S4 C24 C25 61.6(4) . .
O4 S4 C24 C25 -173.3(4) . .
N3 S4 C24 C25 -53.4(4) . .
C29 C24 C25 C26 -1.6(8) . .
S4 C24 C25 C26 -179.3(4) . .
C24 C25 C26 C27 1.8(8) . .
C25 C26 C27 C28 -0.3(10) . .
C26 C27 C28 C29 -1.6(13) . .
C25 C24 C29 C28 -0.3(10) . .
S4 C24 C29 C28 177.5(6) . .
C27 C28 C29 C24 1.9(13) . .
S4 N3 C30 C31 2.8(7) . .
Rh2 N3 C30 C31 179.4(4) . .
S4 N3 C30 C35 -178.7(3) . .
Rh2 N3 C30 C35 -2.0(5) . .
N3 C30 C31 C32 179.1(5) . .
C35 C30 C31 C32 0.5(7) . .
C30 C31 C32 C33 -0.5(8) . .
C31 C32 C33 C34 -0.4(8) . .
C32 C33 C34 C36 -177.9(5) . .
C32 C33 C34 C35 1.2(7) . .
C38 N4 C35 C34 0.3(6) . .
Rh2 N4 C35 C34 -179.4(3) . .
C38 N4 C35 C30 -178.3(4) . .
Rh2 N4 C35 C30 1.9(5) . .
C36 C34 C35 N4 -0.5(7) . .
C33 C34 C35 N4 -179.7(4) . .
C36 C34 C35 C30 178.0(4) . .
C33 C34 C35 C30 -1.1(7) . .
C31 C30 C35 N4 178.8(4) . .
N3 C30 C35 N4 0.1(6) . .
C31 C30 C35 C34 0.2(7) . .
N3 C30 C35 C34 -178.5(4) . .
C35 C34 C36 C37 0.1(7) . .
C33 C34 C36 C37 179.2(5) . .
C34 C36 C37 C38 0.6(7) . .
C35 N4 C38 C37 0.4(7) . .
Rh2 N4 C38 C37 -179.9(4) . .
C36 C37 C38 N4 -0.8(8) . .
N4 Rh2 C39 C40 179.8(4) . .
C43 Rh2 C39 C40 -66.6(3) . .
C44 Rh2 C39 C40 -102.4(3) . .
N3 Rh2 C39 C40 95.4(3) . .
N4 Rh2 C39 C46 -55.5(8) . .
C43 Rh2 C39 C46 58.0(5) . .
C44 Rh2 C39 C46 22.2(5) . .
N3 Rh2 C39 C46 -139.9(5) . .
C40 Rh2 C39 C46 124.7(6) . .
C46 C39 C40 C41 3.6(9) . .
Rh2 C39 C40 C41 104.5(5) . .
C46 C39 C40 Rh2 -100.9(6) . .
N4 Rh2 C40 C39 -179.8(5) . .
C43 Rh2 C40 C39 112.6(3) . .
C44 Rh2 C40 C39 74.8(3) . .
N3 Rh2 C40 C39 -91.9(3) . .
N4 Rh2 C40 C41 62.0(8) . .
C43 Rh2 C40 C41 -5.6(5) . .
C44 Rh2 C40 C41 -43.5(5) . .
N3 Rh2 C40 C41 149.9(5) . .
C39 Rh2 C40 C41 -118.2(6) . .
C39 C40 C41 C42 -91.3(8) . .
Rh2 C40 C41 C42 -11.0(8) . .
C40 C41 C42 C43 29.1(8) . .
C41 C42 C43 C44 48.2(8) . .
C41 C42 C43 Rh2 -33.4(7) . .
N4 Rh2 C43 C44 94.6(3) . .
N3 Rh2 C43 C44 160.5(4) . .
C39 Rh2 C43 C44 -67.3(3) . .
C40 Rh2 C43 C44 -101.9(3) . .
N4 Rh2 C43 C42 -142.7(4) . .
C44 Rh2 C43 C42 122.7(5) . .
N3 Rh2 C43 C42 -76.9(6) . .
C39 Rh2 C43 C42 55.3(4) . .
C40 Rh2 C43 C42 20.7(4) . .
C42 C43 C44 C45 3.1(8) . .
Rh2 C43 C44 C45 105.7(5) . .
C42 C43 C44 Rh2 -102.6(5) . .
N4 Rh2 C44 C43 -87.5(3) . .
N3 Rh2 C44 C43 -153.2(5) . .
C39 Rh2 C44 C43 111.8(3) . .
C40 Rh2 C44 C43 75.2(3) . .
N4 Rh2 C44 C45 153.6(4) . .
C43 Rh2 C44 C45 -119.0(5) . .
N3 Rh2 C44 C45 87.9(7) . .
C39 Rh2 C44 C45 -7.2(4) . .
C40 Rh2 C44 C45 -43.8(4) . .
C43 C44 C45 C46 -90.8(7) . .
Rh2 C44 C45 C46 -9.8(7) . .
C44 C45 C46 C39 29.6(9) . .
C40 C39 C46 C45 47.0(9) . .
Rh2 C39 C46 C45 -34.8(8) . .
C51 C47 C48 C51 1.2(16) . 2_665
N5 C49 C50 C49 174.9 . 2_456
C50 C49 C50 C49 0.0 2_456 2_456
C48 C47 C51 C48 -1.1(15) . 2_665
